data_7251279
loop_
_publ_author_name
'Yanna, Wang'
'Yang, Xiaoming'
'Li, Xinrui'
'Zhao, Jun'
'Wang, Qi'
'Zhang, Tonglai'
'Li, Zhimin'

_publ_section_title
;
 Nitrogen-Rich Energetic Salts of
 5,5'-Dinitramino-3,3'-Methylene-1H-1,2,4-Bistriazolate: powerful alliance
 towards good thermal stability and high performance
;
_journal_name_full CrystEngComm
_journal_paper_doi 10.1039/D5CE01052G
_journal_year 2025
_chemical_formula_sum 'C5 H9 N11 O5'
_chemical_formula_weight 303.23
_space_group_IT_number 14
_space_group_name_Hall '-P 2yn'
_space_group_name_H-M_alt 'P 1 21/n 1'
_symmetry_cell_setting monoclinic
_symmetry_space_group_name_H-M 'P 1 21/n 1'
_atom_sites_solution_hydrogens geom
_atom_sites_solution_primary direct
_atom_sites_solution_secondary difmap
_audit_creation_method SHELXL-97
_audit_update_record
;
2025-02-10 deposited with the CCDC.	2025-11-18 downloaded from the CCDC.
;
_cell_angle_alpha 90.00
_cell_angle_beta 92.692(3)
_cell_angle_gamma 90.00
_cell_formula_units_Z 4
_cell_length_a 4.2790(4)
_cell_length_b 8.6368(8)
_cell_length_c 30.854(3)
_cell_measurement_reflns_used 1587
_cell_measurement_temperature 298(2)
_cell_measurement_theta_max 27.098
_cell_measurement_theta_min 2.704
_cell_volume 1139.01(19)
_computing_cell_refinement 'Bruker SMART'
_computing_data_collection 'Bruker SMART'
_computing_data_reduction 'Bruker SHELXTL'
_computing_molecular_graphics 'Bruker SHELXTL'
_computing_publication_material 'Bruker SHELXTL'
_computing_structure_refinement 'SHELXL-97 (Sheldrick, 1997)'
_computing_structure_solution 'SHELXS-97 (Sheldrick, 1990)'
_diffrn_ambient_temperature 298(2)
_diffrn_measured_fraction_theta_full 0.980
_diffrn_measured_fraction_theta_max 0.980
_diffrn_measurement_device_type 'CCD area detector'
_diffrn_measurement_method 'phi and omega scans'
_diffrn_radiation_monochromator graphite
_diffrn_radiation_source 'fine-focus sealed tube'
_diffrn_radiation_type MoK\a
_diffrn_radiation_wavelength 0.71073
_diffrn_reflns_av_R_equivalents 0.0978
_diffrn_reflns_av_sigmaI/netI 0.0843
_diffrn_reflns_limit_h_max 5
_diffrn_reflns_limit_h_min -4
_diffrn_reflns_limit_k_max 10
_diffrn_reflns_limit_k_min -9
_diffrn_reflns_limit_l_max 36
_diffrn_reflns_limit_l_min -29
_diffrn_reflns_number 5358
_diffrn_reflns_theta_full 25.02
_diffrn_reflns_theta_max 25.02
_diffrn_reflns_theta_min 2.45
_exptl_absorpt_coefficient_mu 0.155
_exptl_absorpt_correction_T_max 0.9847
_exptl_absorpt_correction_T_min 0.9364
_exptl_absorpt_correction_type multi-scan
_exptl_absorpt_process_details sadabs
_exptl_crystal_colour colorless
_exptl_crystal_density_diffrn 1.768
_exptl_crystal_density_method 'not measured'
_exptl_crystal_description rodlike
_exptl_crystal_F_000 624
_exptl_crystal_size_max 0.43
_exptl_crystal_size_mid 0.11
_exptl_crystal_size_min 0.10
_refine_diff_density_max 0.314
_refine_diff_density_min -0.364
_refine_diff_density_rms 0.078
_refine_ls_extinction_method none
_refine_ls_goodness_of_fit_ref 1.048
_refine_ls_hydrogen_treatment mixed
_refine_ls_matrix_type full
_refine_ls_number_parameters 192
_refine_ls_number_reflns 1961
_refine_ls_number_restraints 0
_refine_ls_restrained_S_all 1.048
_refine_ls_R_factor_all 0.1037
_refine_ls_R_factor_gt 0.0730
_refine_ls_shift/su_max 0.000
_refine_ls_shift/su_mean 0.000
_refine_ls_structure_factor_coef Fsqd
_refine_ls_weighting_details 'calc w=1/[\s^2^(Fo^2^)+(0.0882P)^2^+0.7447P] where P=(Fo^2^+2Fc^2^)/3'
_refine_ls_weighting_scheme calc
_refine_ls_wR_factor_gt 0.1705
_refine_ls_wR_factor_ref 0.1865
_reflns_number_gt 1382
_reflns_number_total 1961
_reflns_threshold_expression >2sigma(I)
_cod_data_source_file d5ce01052g2.cif
_cod_data_source_block 231007d
_cod_depositor_comments
;
The following automatic conversions were performed:

data item '_symmetry_cell_setting' value 'Monoclinic' was changed to
'monoclinic' in accordance with the
/home/data/users/saulius/crontab/automatic-downloads/rss-feeds/RSC/lib/dictionaries/cif_core.dic
dictionary named 'cif_core.dic' version 2.4.2 last updated on
2011-04-26.

Automatic conversion script
Id: cif_fix_values 8170 2020-07-09 18:12:32Z antanas 
;
_cod_original_cell_volume 1139.01(18)
_cod_original_sg_symbol_H-M P2(1)/n
_cod_database_code 7251279

loop_
_symmetry_equiv_pos_as_xyz
'x, y, z'
'-x+1/2, y+1/2, -z+1/2'
'-x, -y, -z'
'x-1/2, -y-1/2, z-1/2'

loop_
_atom_site_label
_atom_site_type_symbol
_atom_site_fract_x
_atom_site_fract_y
_atom_site_fract_z
_atom_site_U_iso_or_equiv
_atom_site_adp_type
_atom_site_occupancy
_atom_site_symmetry_multiplicity
_atom_site_calc_flag
_atom_site_refinement_flags
_atom_site_disorder_assembly
_atom_site_disorder_group
N1 N 0.2603(8) 1.1477(3) 0.15207(10) 0.0315(8) Uani 1 1 d . . .
N2 N 0.4560(8) 1.0899(4) 0.18532(10) 0.0313(8) Uani 1 1 d . . .
H2 H 0.4800 1.1300 0.2108 0.038 Uiso 1 1 calc R . .
N3 N 0.5104(8) 0.9332(3) 0.13036(9) 0.0290(8) Uani 1 1 d . . .
N4 N 0.8123(8) 0.8628(4) 0.19262(9) 0.0349(8) Uani 1 1 d . . .
N5 N 0.9238(8) 0.9072(4) 0.23159(10) 0.0376(9) Uani 1 1 d . . .
N6 N 0.2321(8) 0.8569(4) 0.02050(10) 0.0321(8) Uani 1 1 d . . .
N7 N 0.1053(8) 0.7099(3) 0.01455(10) 0.0327(8) Uani 1 1 d . . .
H7 H 0.1509 0.6483 -0.0061 0.039 Uiso 1 1 calc R . .
N8 N -0.1105(7) 0.8022(3) 0.07048(9) 0.0274(7) Uani 1 1 d . . .
H8 H -0.2245 0.8134 0.0925 0.033 Uiso 1 1 calc R . .
N9 N -0.2329(8) 0.5329(3) 0.04474(10) 0.0345(8) Uani 1 1 d . . .
N10 N -0.4284(8) 0.5038(4) 0.07568(11) 0.0383(9) Uani 1 1 d . . .
N11 N 0.1551(9) 0.5379(4) 0.17734(11) 0.0463(10) Uani 1 1 d . . .
H11A H 0.0546 0.6242 0.1840 0.069 Uiso 1 1 calc R . .
H11B H 0.2870 0.5578 0.1566 0.069 Uiso 1 1 calc R . .
H11C H 0.2614 0.5026 0.2008 0.069 Uiso 1 1 calc R . .
O1 O 1.1282(7) 0.8182(3) 0.24967(9) 0.0467(8) Uani 1 1 d . . .
O2 O 0.8433(7) 1.0298(4) 0.24994(9) 0.0474(8) Uani 1 1 d . . .
O3 O -0.5074(7) 0.6066(3) 0.10186(9) 0.0429(8) Uani 1 1 d . . .
O4 O -0.5361(9) 0.3706(3) 0.07663(11) 0.0608(10) Uani 1 1 d . . .
O5 O -0.0648(8) 0.4245(4) 0.16241(12) 0.0583(9) Uani 1 1 d . . .
H5 H 0.0258 0.3423 0.1586 0.087 Uiso 1 1 calc R . .
C1 C 0.1528(10) 1.0642(4) 0.07500(11) 0.0330(10) Uani 1 1 d . . .
H1A H -0.0436 1.1194 0.0768 0.040 Uiso 1 1 calc R . .
H1B H 0.2871 1.1242 0.0569 0.040 Uiso 1 1 calc R . .
C2 C 0.3064(9) 1.0489(4) 0.11995(11) 0.0268(8) Uani 1 1 d . . .
C3 C 0.6014(9) 0.9634(4) 0.17207(11) 0.0285(9) Uani 1 1 d . . .
C4 C 0.0923(9) 0.9093(4) 0.05460(11) 0.0274(9) Uani 1 1 d . . .
C5 C -0.0961(9) 0.6761(4) 0.04495(11) 0.0286(9) Uani 1 1 d . . .

loop_
_atom_site_aniso_label
_atom_site_aniso_U_11
_atom_site_aniso_U_22
_atom_site_aniso_U_33
_atom_site_aniso_U_23
_atom_site_aniso_U_13
_atom_site_aniso_U_12
N1 0.034(2) 0.0324(17) 0.0277(17) -0.0035(14) -0.0065(14) 0.0025(14)
N2 0.035(2) 0.0382(18) 0.0203(16) -0.0033(13) -0.0034(14) 0.0008(14)
N3 0.031(2) 0.0341(17) 0.0215(16) -0.0031(13) -0.0040(13) -0.0002(14)
N4 0.040(2) 0.0419(18) 0.0225(17) -0.0007(14) -0.0041(15) 0.0017(15)
N5 0.041(2) 0.047(2) 0.0240(18) 0.0060(15) -0.0026(15) -0.0055(16)
N6 0.031(2) 0.0377(18) 0.0267(17) -0.0007(14) -0.0040(14) -0.0019(14)
N7 0.040(2) 0.0324(17) 0.0252(17) -0.0096(13) 0.0002(14) -0.0021(14)
N8 0.028(2) 0.0322(16) 0.0216(16) -0.0047(13) -0.0009(13) -0.0029(13)
N9 0.038(2) 0.0335(17) 0.0327(18) -0.0098(14) 0.0049(15) -0.0050(15)
N10 0.048(3) 0.0328(18) 0.0338(19) -0.0028(15) -0.0022(16) -0.0043(16)
N11 0.048(3) 0.060(2) 0.0309(19) 0.0003(17) -0.0006(16) 0.0076(19)
O1 0.044(2) 0.0570(19) 0.0376(17) 0.0191(14) -0.0103(14) 0.0034(15)
O2 0.061(2) 0.0542(18) 0.0263(15) -0.0084(13) -0.0084(13) 0.0055(15)
O3 0.055(2) 0.0391(15) 0.0355(16) -0.0062(13) 0.0109(14) 0.0000(13)
O4 0.080(3) 0.0372(17) 0.066(2) -0.0077(16) 0.0174(19) -0.0210(17)
O5 0.056(2) 0.054(2) 0.064(2) -0.0128(17) -0.0049(17) 0.0090(16)
C1 0.042(3) 0.034(2) 0.0217(19) 0.0027(16) -0.0094(17) -0.0032(18)
C2 0.025(2) 0.0311(18) 0.0236(19) -0.0013(15) -0.0036(15) -0.0042(16)
C3 0.035(3) 0.033(2) 0.0176(17) -0.0011(15) 0.0006(15) -0.0029(17)
C4 0.031(2) 0.031(2) 0.0195(19) 0.0013(15) -0.0076(15) 0.0001(16)
C5 0.031(2) 0.033(2) 0.0212(19) -0.0055(15) -0.0031(16) 0.0023(16)

loop_
_atom_type_symbol
_atom_type_description
_atom_type_scat_dispersion_real
_atom_type_scat_dispersion_imag
_atom_type_scat_source
C C 0.0033 0.0016 'International Tables Vol C Tables 4.2.6.8 and 6.1.1.4'
H H 0.0000 0.0000 'International Tables Vol C Tables 4.2.6.8 and 6.1.1.4'
N N 0.0061 0.0033 'International Tables Vol C Tables 4.2.6.8 and 6.1.1.4'
O O 0.0106 0.0060 'International Tables Vol C Tables 4.2.6.8 and 6.1.1.4'

loop_
_geom_angle_atom_site_label_1
_geom_angle_atom_site_label_2
_geom_angle_atom_site_label_3
_geom_angle
_geom_angle_site_symmetry_1
_geom_angle_site_symmetry_3
_geom_angle_publ_flag
C2 N1 N2 102.4(3) . . ?
C3 N2 N1 110.1(3) . . ?
C3 N2 H2 125.0 . . ?
N1 N2 H2 125.0 . . ?
C3 N3 C2 103.7(3) . . ?
N5 N4 C3 115.6(3) . . ?
O2 N5 O1 120.6(3) . . ?
O2 N5 N4 123.8(3) . . ?
O1 N5 N4 115.6(3) . . ?
C4 N6 N7 103.4(3) . . ?
C5 N7 N6 111.6(3) . . ?
C5 N7 H7 124.2 . . ?
N6 N7 H7 124.2 . . ?
C5 N8 C4 106.8(3) . . ?
C5 N8 H8 126.6 . . ?
C4 N8 H8 126.6 . . ?
N10 N9 C5 117.0(3) . . ?
O4 N10 O3 121.9(4) . . ?
O4 N10 N9 116.2(3) . . ?
O3 N10 N9 121.8(3) . . ?
O5 N11 H11A 109.5 . . ?
O5 N11 H11B 109.5 . . ?
H11A N11 H11B 109.5 . . ?
O5 N11 H11C 109.5 . . ?
H11A N11 H11C 109.5 . . ?
H11B N11 H11C 109.5 . . ?
N11 O5 H5 109.5 . . ?
C4 C1 C2 111.5(3) . . ?
C4 C1 H1A 109.3 . . ?
C2 C1 H1A 109.3 . . ?
C4 C1 H1B 109.3 . . ?
C2 C1 H1B 109.3 . . ?
H1A C1 H1B 108.0 . . ?
N1 C2 N3 114.4(3) . . ?
N1 C2 C1 123.7(3) . . ?
N3 C2 C1 121.9(3) . . ?
N2 C3 N3 109.4(3) . . ?
N2 C3 N4 132.7(3) . . ?
N3 C3 N4 117.8(3) . . ?
N6 C4 N8 111.8(3) . . ?
N6 C4 C1 124.7(3) . . ?
N8 C4 C1 123.5(3) . . ?
N7 C5 N8 106.4(3) . . ?
N7 C5 N9 119.0(3) . . ?
N8 C5 N9 134.6(3) . . ?

loop_
_geom_bond_atom_site_label_1
_geom_bond_atom_site_label_2
_geom_bond_distance
_geom_bond_site_symmetry_2
_geom_bond_publ_flag
N1 C2 1.329(5) . ?
N1 N2 1.386(4) . ?
N2 C3 1.331(5) . ?
N2 H2 0.8600 . ?
N3 C3 1.352(4) . ?
N3 C2 1.356(5) . ?
N4 N5 1.329(4) . ?
N4 C3 1.385(5) . ?
N5 O2 1.257(4) . ?
N5 O1 1.273(4) . ?
N6 C4 1.315(5) . ?
N6 N7 1.389(4) . ?
N7 C5 1.336(5) . ?
N7 H7 0.8600 . ?
N8 C5 1.347(4) . ?
N8 C4 1.375(5) . ?
N8 H8 0.8600 . ?
N9 N10 1.323(5) . ?
N9 C5 1.368(5) . ?
N10 O4 1.240(4) . ?
N10 O3 1.258(4) . ?
N11 O5 1.420(5) . ?
N11 H11A 0.8900 . ?
N11 H11B 0.8900 . ?
N11 H11C 0.8900 . ?
O5 H5 0.8200 . ?
C1 C4 1.495(5) . ?
C1 C2 1.512(5) . ?
C1 H1A 0.9700 . ?
C1 H1B 0.9700 . ?

loop_
_geom_torsion_atom_site_label_1
_geom_torsion_atom_site_label_2
_geom_torsion_atom_site_label_3
_geom_torsion_atom_site_label_4
_geom_torsion
_geom_torsion_site_symmetry_1
_geom_torsion_site_symmetry_2
_geom_torsion_site_symmetry_3
_geom_torsion_site_symmetry_4
_geom_torsion_publ_flag
C2 N1 N2 C3 -0.6(4) . . . . ?
C3 N4 N5 O2 1.5(6) . . . . ?
C3 N4 N5 O1 -177.0(3) . . . . ?
C4 N6 N7 C5 -1.6(4) . . . . ?
C5 N9 N10 O4 -175.9(3) . . . . ?
C5 N9 N10 O3 6.1(5) . . . . ?
N2 N1 C2 N3 0.9(4) . . . . ?
N2 N1 C2 C1 -177.7(3) . . . . ?
C3 N3 C2 N1 -0.8(4) . . . . ?
C3 N3 C2 C1 177.8(3) . . . . ?
C4 C1 C2 N1 -147.9(4) . . . . ?
C4 C1 C2 N3 33.7(5) . . . . ?
N1 N2 C3 N3 0.2(4) . . . . ?
N1 N2 C3 N4 -178.7(4) . . . . ?
C2 N3 C3 N2 0.3(4) . . . . ?
C2 N3 C3 N4 179.4(3) . . . . ?
N5 N4 C3 N2 -9.1(6) . . . . ?
N5 N4 C3 N3 172.1(3) . . . . ?
N7 N6 C4 N8 0.9(4) . . . . ?
N7 N6 C4 C1 178.8(3) . . . . ?
C5 N8 C4 N6 0.1(4) . . . . ?
C5 N8 C4 C1 -177.8(3) . . . . ?
C2 C1 C4 N6 -113.1(4) . . . . ?
C2 C1 C4 N8 64.5(5) . . . . ?
N6 N7 C5 N8 1.7(4) . . . . ?
N6 N7 C5 N9 -177.5(3) . . . . ?
C4 N8 C5 N7 -1.0(4) . . . . ?
C4 N8 C5 N9 177.9(4) . . . . ?
N10 N9 C5 N7 179.3(3) . . . . ?
N10 N9 C5 N8 0.4(7) . . . . ?
